data_7715406
loop_
_publ_author_name
'Selikhov, Alexander N.'
'F&#xe9;lix, Gautier'
'Lyubov, Dmitry M.'
'Nelyubina, Yulia V.'
'Cherkasov, Anton V.'
'Sene, Saad'
'Taydakov, Ilya V.'
'Metlin, Mikhail T.'
'Tyutyunov, Andrey A.'
'Guari, Yannick'
'Larionova, Joulia'
'Trifonov, Alexander A.'

_publ_section_title
;
 Luminescent Er<sup>3+</sup> based single molecule magnets with
 fluorinated alkoxide or aryloxide ligands.
;
_journal_issue 14
_journal_name_full 'Dalton transactions (Cambridge, England : 2003)'
_journal_page_first 6352
_journal_page_last 6366
_journal_paper_doi 10.1039/d3dt04375d
_journal_volume 53
_journal_year 2024
_chemical_formula_moiety 'C54 H30 Er2 F36 O6'
_chemical_formula_sum 'C54 H30 Er2 F36 O6'
_chemical_formula_weight 1793.30
_space_group_crystal_system triclinic
_space_group_IT_number 2
_space_group_name_Hall '-P 1'
_space_group_name_H-M_alt 'P -1'
_atom_sites_solution_hydrogens geom
_atom_sites_solution_primary dual
_audit_creation_date 2023-08-27
_audit_creation_method
;
Olex2 1.5
(compiled 2023.02.24 svn.rf166f9f3 for OlexSys, GUI svn.r6725)
;
_audit_update_record
;
2023-08-27 deposited with the CCDC.	2024-03-06 downloaded from the CCDC.
;
_cell_angle_alpha 100.9240(10)
_cell_angle_beta 104.5260(10)
_cell_angle_gamma 94.4460(10)
_cell_formula_units_Z 2
_cell_length_a 11.2800(2)
_cell_length_b 13.6848(3)
_cell_length_c 20.1615(5)
_cell_measurement_reflns_used 9897
_cell_measurement_temperature 100
_cell_measurement_theta_max 30.59
_cell_measurement_theta_min 2.40
_cell_volume 2932.43(11)
_computing_molecular_graphics 'Olex2 1.5 (Dolomanov et al., 2009)'
_computing_publication_material 'Olex2 1.5 (Dolomanov et al., 2009)'
_computing_structure_refinement 'XL  (Sheldrick, 2008)'
_computing_structure_solution 'SHELXT 2014/4 (Sheldrick, 2014)'
_diffrn_ambient_temperature 100.00
_diffrn_measured_fraction_theta_full 0.998
_diffrn_measured_fraction_theta_max 0.998
_diffrn_measurement_device_type 'Bruker Quest D8  CCD'
_diffrn_measurement_method '\f and \w scans'
_diffrn_radiation_type MoK\a
_diffrn_radiation_wavelength 0.71073
_diffrn_reflns_av_R_equivalents 0.0355
_diffrn_reflns_av_unetI/netI 0.0455
_diffrn_reflns_Laue_measured_fraction_full 0.998
_diffrn_reflns_Laue_measured_fraction_max 0.998
_diffrn_reflns_limit_h_max 14
_diffrn_reflns_limit_h_min -14
_diffrn_reflns_limit_k_max 17
_diffrn_reflns_limit_k_min -17
_diffrn_reflns_limit_l_max 22
_diffrn_reflns_limit_l_min -25
_diffrn_reflns_number 32777
_diffrn_reflns_point_group_measured_fraction_full 0.998
_diffrn_reflns_point_group_measured_fraction_max 0.998
_diffrn_reflns_theta_full 25.242
_diffrn_reflns_theta_max 27.000
_diffrn_reflns_theta_min 1.881
_exptl_absorpt_coefficient_mu 3.007
_exptl_absorpt_correction_T_max 0.1561
_exptl_absorpt_correction_T_min 0.0882
_exptl_absorpt_correction_type multi-scan
_exptl_absorpt_process_details
;
SADABS-2016/2 (Bruker,2016/2) was used for absorption correction.
wR2(int) was 0.1238 before and 0.0479 after correction.
The Ratio of minimum to maximum transmission is 0.5650.
The \l/2 correction factor is Not present.
;
_exptl_crystal_colour pink
_exptl_crystal_colour_primary pink
_exptl_crystal_density_diffrn 2.031
_exptl_crystal_description plate
_exptl_crystal_F_000 1724
_exptl_crystal_size_max 0.25
_exptl_crystal_size_mid 0.2
_exptl_crystal_size_min 0.03
_refine_diff_density_max 1.397
_refine_diff_density_min -1.096
_refine_diff_density_rms 0.111
_refine_ls_extinction_method none
_refine_ls_goodness_of_fit_ref 1.061
_refine_ls_hydrogen_treatment constr
_refine_ls_matrix_type full
_refine_ls_number_parameters 883
_refine_ls_number_reflns 12801
_refine_ls_number_restraints 0
_refine_ls_restrained_S_all 1.061
_refine_ls_R_factor_all 0.0382
_refine_ls_R_factor_gt 0.0304
_refine_ls_shift/su_max 0.003
_refine_ls_shift/su_mean 0.000
_refine_ls_structure_factor_coef Fsqd
_refine_ls_weighting_details 'w=1/[\s^2^(Fo^2^)+(0.0210P)^2^+4.2831P] where P=(Fo^2^+2Fc^2^)/3'
_refine_ls_weighting_scheme calc
_refine_ls_wR_factor_gt 0.0678
_refine_ls_wR_factor_ref 0.0710
_reflns_Friedel_coverage 0.000
_reflns_number_gt 11020
_reflns_number_total 12801
_reflns_threshold_expression 'I > 2\s(I)'
_cod_data_source_file d3dt04375d2.cif
_cod_data_source_block 6
_cod_depositor_comments 'Adding full bibliography for 7715406--7715411.cif.'
_cod_database_code 7715406
_shelxl_version_number 2014/6
_shelx_space_group_comment
;
The symmetry employed for this shelxl refinement is uniquely defined
by the following loop, which should always be used as a source of
symmetry information in preference to the above space-group names.
They are only intended as comments.
;
_shelx_estimated_absorpt_t_max 0.915
_shelx_estimated_absorpt_t_min 0.520
_olex2_refinement_description
;
1. Fixed Uiso
 At 1.2 times of:
  All C(H) groups
2.a Aromatic/amide H refined with riding coordinates:
 C5(H5), C6(H6), C7(H7), C8(H8), C9(H9), C14(H14), C15(H15), C16(H16),
 C17(H17), C18(H18), C23(H23), C24(H24), C25(H25), C26(H26), C27(H27), C32(H32),
  C33(H33), C34(H34), C35(H35), C36(H36), C41(H41), C42(H42), C43(H43),
 C44(H44), C45(H45), C50(H50), C51(H51), C52(H52), C53(H53), C54(H54)
;
_olex2_submission_special_instructions 'No special instructions were received'

loop_
_space_group_symop_operation_xyz
'x, y, z'
'-x, -y, -z'

loop_
_atom_site_label
_atom_site_type_symbol
_atom_site_fract_x
_atom_site_fract_y
_atom_site_fract_z
_atom_site_U_iso_or_equiv
_atom_site_adp_type
_atom_site_occupancy
_atom_site_site_symmetry_order
_atom_site_calc_flag
_atom_site_refinement_flags_posn
_atom_site_refinement_flags_adp
_atom_site_refinement_flags_occupancy
_atom_site_disorder_assembly
_atom_site_disorder_group
F1 F 0.3646(2) 0.55215(16) 0.60378(12) 0.0244(5) Uani 1 1 d . . . . .
C1 C 0.3973(3) 0.3866(3) 0.61474(18) 0.0156(7) Uani 1 1 d . . . . .
Er1 Er 0.44939(2) 0.57042(2) 0.75041(2) 0.01432(5) Uani 1 1 d . . . . .
O1 O 0.3684(2) 0.41786(19) 0.67849(12) 0.0161(5) Uani 1 1 d . . . . .
F2 F 0.21136(19) 0.43516(17) 0.55498(12) 0.0260(5) Uani 1 1 d . . . . .
C2 C 0.3339(3) 0.4551(3) 0.56797(19) 0.0197(8) Uani 1 1 d . . . . .
Er2 Er 0.19076(2) 0.36094(2) 0.70042(2) 0.01400(4) Uani 1 1 d . . . . .
O2 O 0.2666(2) 0.51845(19) 0.76978(13) 0.0177(5) Uani 1 1 d . . . . .
O3 O 0.5025(2) 0.71506(19) 0.74588(13) 0.0190(5) Uani 1 1 d . . . . .
C3 C 0.5388(3) 0.4084(3) 0.62981(19) 0.0172(7) Uani 1 1 d . . . . .
F3 F 0.3608(2) 0.44990(18) 0.50745(12) 0.0288(5) Uani 1 1 d . . . . .
O4 O 0.5839(2) 0.54110(19) 0.82843(13) 0.0202(6) Uani 1 1 d . . . . .
C4 C 0.3545(3) 0.2751(3) 0.58391(19) 0.0159(7) Uani 1 1 d . . . . .
F4 F 0.57801(19) 0.50454(16) 0.67072(11) 0.0199(4) Uani 1 1 d . . . . .
C5 C 0.3503(3) 0.2128(3) 0.6316(2) 0.0193(8) Uani 1 1 d . . . . .
H5 H 0.3750 0.2409 0.6806 0.023 Uiso 1 1 calc R U . . .
F5 F 0.59558(19) 0.34728(16) 0.66624(12) 0.0232(5) Uani 1 1 d . . . . .
O5 O 0.2110(2) 0.25909(19) 0.76272(13) 0.0204(6) Uani 1 1 d . . . . .
C6 C 0.3108(3) 0.1114(3) 0.6078(2) 0.0228(8) Uani 1 1 d . . . . .
H6 H 0.3067 0.0700 0.6402 0.027 Uiso 1 1 calc R U . . .
O6 O 0.0346(2) 0.30720(19) 0.62108(13) 0.0171(5) Uani 1 1 d . . . . .
F6 F 0.5769(2) 0.40480(18) 0.57281(11) 0.0257(5) Uani 1 1 d . . . . .
F7 F 0.0914(2) 0.53150(17) 0.66171(12) 0.0267(5) Uani 1 1 d . . . . .
C7 C 0.2771(3) 0.0700(3) 0.5367(2) 0.0247(9) Uani 1 1 d . . . . .
H7 H 0.2494 0.0002 0.5201 0.030 Uiso 1 1 calc R U . . .
C8 C 0.2838(3) 0.1303(3) 0.4899(2) 0.0240(9) Uani 1 1 d . . . . .
H8 H 0.2613 0.1012 0.4410 0.029 Uiso 1 1 calc R U . . .
F8 F 0.2312(2) 0.65987(17) 0.69355(11) 0.0263(5) Uani 1 1 d . . . . .
C9 C 0.3227(3) 0.2322(3) 0.5127(2) 0.0205(8) Uani 1 1 d . . . . .
H9 H 0.3276 0.2727 0.4798 0.025 Uiso 1 1 calc R U . . .
F9 F 0.0488(2) 0.67567(18) 0.70626(13) 0.0338(6) Uani 1 1 d . . . . .
C10 C 0.1864(3) 0.5889(3) 0.7830(2) 0.0189(8) Uani 1 1 d . . . . .
F10 F 0.0436(2) 0.44024(16) 0.75999(12) 0.0259(5) Uani 1 1 d . . . . .
C11 C 0.1358(3) 0.6160(3) 0.7109(2) 0.0227(8) Uani 1 1 d . . . . .
F11 F 0.1176(2) 0.51842(18) 0.86811(12) 0.0317(6) Uani 1 1 d . . . . .
F12 F -0.0176(2) 0.58163(19) 0.79825(14) 0.0352(6) Uani 1 1 d . . . . .
C12 C 0.0810(4) 0.5342(3) 0.8037(2) 0.0251(9) Uani 1 1 d . . . . .
C13 C 0.2527(3) 0.6789(3) 0.8412(2) 0.0207(8) Uani 1 1 d . . . . .
F13 F 0.5734(2) 0.70081(19) 0.62966(12) 0.0351(6) Uani 1 1 d . . . . .
C14 C 0.3425(4) 0.6597(3) 0.8973(2) 0.0248(8) Uani 1 1 d . . . . .
H14 H 0.3626 0.5935 0.8967 0.030 Uiso 1 1 calc R U . . .
F14 F 0.7343(2) 0.74781(19) 0.71705(13) 0.0330(6) Uani 1 1 d . . . . .
C15 C 0.4025(4) 0.7375(3) 0.9539(2) 0.0308(10) Uani 1 1 d . . . . .
H15 H 0.4622 0.7241 0.9925 0.037 Uiso 1 1 calc R U . . .
F15 F 0.6613(2) 0.8532(2) 0.65543(13) 0.0394(7) Uani 1 1 d . . . . .
C16 C 0.3754(4) 0.8345(3) 0.9542(2) 0.0299(10) Uani 1 1 d . . . . .
H16 H 0.4168 0.8877 0.9927 0.036 Uiso 1 1 calc R U . . .
F16 F 0.3711(2) 0.7926(2) 0.63668(14) 0.0429(7) Uani 1 1 d . . . . .
C17 C 0.2877(4) 0.8538(3) 0.8980(2) 0.0298(10) Uani 1 1 d . . . . .
H17 H 0.2695 0.9204 0.8981 0.036 Uiso 1 1 calc R U . . .
F17 F 0.3607(2) 0.86729(19) 0.73841(15) 0.0398(7) Uani 1 1 d . . . . .
C18 C 0.2267(4) 0.7768(3) 0.8420(2) 0.0257(9) Uani 1 1 d . . . . .
H18 H 0.1666 0.7907 0.8037 0.031 Uiso 1 1 calc R U . . .
F18 F 0.4691(2) 0.9402(2) 0.68352(18) 0.0543(9) Uani 1 1 d . . . . .
C19 C 0.5482(3) 0.8042(3) 0.7338(2) 0.0200(8) Uani 1 1 d . . . . .
F19 F 0.5178(3) 0.4417(2) 0.91710(14) 0.0435(7) Uani 1 1 d . . . . .
C20 C 0.4360(4) 0.8514(3) 0.6970(3) 0.0334(10) Uani 1 1 d . . . . .
F20 F 0.6022(2) 0.5912(2) 0.97136(12) 0.0354(6) Uani 1 1 d . . . . .
F21 F 0.7002(3) 0.4653(2) 0.98791(14) 0.0485(8) Uani 1 1 d . . . . .
C21 C 0.6298(4) 0.7766(3) 0.6834(2) 0.0273(9) Uani 1 1 d . . . . .
F22 F 0.6168(3) 0.34728(19) 0.81365(14) 0.0420(7) Uani 1 1 d . . . . .
C22 C 0.6222(3) 0.8780(3) 0.8012(2) 0.0235(8) Uani 1 1 d . . . . .
C23 C 0.6036(4) 0.8631(3) 0.8641(2) 0.0311(10) Uani 1 1 d . . . . .
H23 H 0.5452 0.8092 0.8641 0.037 Uiso 1 1 calc R U . . .
F23 F 0.7646(2) 0.4331(2) 0.79175(13) 0.0378(6) Uani 1 1 d . . . . .
C24 C 0.6694(5) 0.9259(4) 0.9268(3) 0.0473(14) Uani 1 1 d . . . . .
H24 H 0.6566 0.9152 0.9698 0.057 Uiso 1 1 calc R U . . .
F24 F 0.7968(3) 0.3784(2) 0.88674(16) 0.0651(11) Uani 1 1 d . . . . .
C25 C 0.7548(5) 1.0052(4) 0.9266(3) 0.0516(16) Uani 1 1 d . . . . .
H25 H 0.8014 1.0479 0.9696 0.062 Uiso 1 1 calc R U . . .
F25 F 0.4153(2) 0.2485(2) 0.87038(14) 0.0393(6) Uani 1 1 d . . . . .
C26 C 0.7712(5) 1.0214(4) 0.8650(3) 0.0459(13) Uani 1 1 d . . . . .
H26 H 0.8284 1.0764 0.8651 0.055 Uiso 1 1 calc R U . . .
F26 F 0.3803(2) 0.12800(19) 0.77987(13) 0.0319(6) Uani 1 1 d . . . . .
C27 C 0.7056(4) 0.9588(3) 0.8018(2) 0.0326(10) Uani 1 1 d . . . . .
H27 H 0.7176 0.9709 0.7590 0.039 Uiso 1 1 calc R U . . .
F27 F 0.3432(2) 0.1010(2) 0.87486(13) 0.0365(6) Uani 1 1 d . . . . .
C28 C 0.6783(3) 0.5162(3) 0.8781(2) 0.0209(8) Uani 1 1 d . . . . .
F28 F 0.2189(3) 0.3407(2) 0.89274(13) 0.0409(7) Uani 1 1 d . . . . .
C29 C 0.6251(4) 0.5027(3) 0.9395(2) 0.0291(9) Uani 1 1 d . . . . .
F29 F 0.0392(2) 0.2571(2) 0.84464(14) 0.0387(6) Uani 1 1 d . . . . .
F30 F 0.1733(3) 0.2013(2) 0.92059(13) 0.0452(7) Uani 1 1 d . . . . .
C30 C 0.7154(4) 0.4175(3) 0.8428(2) 0.0325(10) Uani 1 1 d . . . . .
C31 C 0.7919(3) 0.5980(3) 0.90465(19) 0.0200(8) Uani 1 1 d . . . . .
F31 F -0.0473(2) 0.42270(18) 0.52749(12) 0.0273(5) Uani 1 1 d . . . . .
C32 C 0.7902(4) 0.6803(3) 0.8748(2) 0.0249(9) Uani 1 1 d . . . . .
H32 H 0.7200 0.6858 0.8387 0.030 Uiso 1 1 calc R U . . .
F32 F -0.1506(2) 0.42997(16) 0.60430(12) 0.0252(5) Uani 1 1 d . . . . .
C33 C 0.8906(4) 0.7557(3) 0.8968(2) 0.0329(10) Uani 1 1 d . . . . .
H33 H 0.8882 0.8130 0.8765 0.039 Uiso 1 1 calc R U . . .
F33 F -0.23320(19) 0.34801(17) 0.49825(12) 0.0280(5) Uani 1 1 d . . . . .
C34 C 0.9928(4) 0.7472(4) 0.9480(2) 0.0370(11) Uani 1 1 d . . . . .
H34 H 1.0624 0.7976 0.9622 0.044 Uiso 1 1 calc R U . . .
F34 F 0.0363(2) 0.24692(18) 0.48652(12) 0.0274(5) Uani 1 1 d . . . . .
F35 F -0.0107(2) 0.12233(17) 0.53005(12) 0.0260(5) Uani 1 1 d . . . . .
C35 C 0.9947(4) 0.6658(4) 0.9785(2) 0.0389(12) Uani 1 1 d . . . . .
H35 H 1.0649 0.6612 1.0148 0.047 Uiso 1 1 calc R U . . .
C36 C 0.8954(4) 0.5903(3) 0.9572(2) 0.0300(9) Uani 1 1 d . . . . .
H36 H 0.8979 0.5337 0.9783 0.036 Uiso 1 1 calc R U . . .
F36 F -0.15024(19) 0.17257(18) 0.45435(11) 0.0267(5) Uani 1 1 d . . . . .
C37 C 0.2044(3) 0.1925(3) 0.80564(19) 0.0198(8) Uani 1 1 d . . . . .
C38 C 0.3369(4) 0.1674(3) 0.8336(2) 0.0255(9) Uani 1 1 d . . . . .
C39 C 0.1590(4) 0.2480(3) 0.8671(2) 0.0297(9) Uani 1 1 d . . . . .
C40 C 0.1195(3) 0.0940(3) 0.7670(2) 0.0194(8) Uani 1 1 d . . . . .
C41 C 0.0857(3) 0.0718(3) 0.6943(2) 0.0214(8) Uani 1 1 d . . . . .
H41 H 0.1121 0.1184 0.6698 0.026 Uiso 1 1 calc R U . . .
C42 C 0.0137(4) -0.0180(3) 0.6568(2) 0.0265(9) Uani 1 1 d . . . . .
H42 H -0.0081 -0.0327 0.6070 0.032 Uiso 1 1 calc R U . . .
C43 C -0.0265(4) -0.0862(3) 0.6918(2) 0.0308(10) Uani 1 1 d . . . . .
H43 H -0.0755 -0.1479 0.6662 0.037 Uiso 1 1 calc R U . . .
C44 C 0.0050(4) -0.0638(3) 0.7636(3) 0.0349(11) Uani 1 1 d . . . . .
H44 H -0.0236 -0.1098 0.7878 0.042 Uiso 1 1 calc R U . . .
C45 C 0.0786(4) 0.0256(3) 0.8018(2) 0.0279(9) Uani 1 1 d . . . . .
H45 H 0.1006 0.0397 0.8516 0.033 Uiso 1 1 calc R U . . .
C46 C -0.0781(3) 0.2756(3) 0.57258(19) 0.0167(7) Uani 1 1 d . . . . .
C47 C -0.0523(3) 0.2043(3) 0.50930(19) 0.0195(8) Uani 1 1 d . . . . .
C48 C -0.1281(3) 0.3689(3) 0.5498(2) 0.0212(8) Uani 1 1 d . . . . .
C49 C -0.1729(3) 0.2203(3) 0.6000(2) 0.0189(8) Uani 1 1 d . . . . .
C50 C -0.1419(3) 0.2142(3) 0.6699(2) 0.0225(8) Uani 1 1 d . . . . .
H50 H -0.0626 0.2436 0.6994 0.027 Uiso 1 1 calc R U . . .
C51 C -0.2247(4) 0.1658(3) 0.6975(2) 0.0286(9) Uani 1 1 d . . . . .
H51 H -0.2021 0.1624 0.7456 0.034 Uiso 1 1 calc R U . . .
C52 C -0.3404(4) 0.1224(3) 0.6548(2) 0.0296(10) Uani 1 1 d . . . . .
H52 H -0.3971 0.0887 0.6734 0.036 Uiso 1 1 calc R U . . .
C53 C -0.3727(4) 0.1284(3) 0.5852(2) 0.0270(9) Uani 1 1 d . . . . .
H53 H -0.4517 0.0981 0.5557 0.032 Uiso 1 1 calc R U . . .
C54 C -0.2907(3) 0.1783(3) 0.5581(2) 0.0213(8) Uani 1 1 d . . . . .
H54 H -0.3149 0.1839 0.5105 0.026 Uiso 1 1 calc R U . . .

loop_
_atom_site_aniso_label
_atom_site_aniso_U_11
_atom_site_aniso_U_22
_atom_site_aniso_U_33
_atom_site_aniso_U_23
_atom_site_aniso_U_13
_atom_site_aniso_U_12
F1 0.0228(11) 0.0144(11) 0.0336(13) 0.0061(10) 0.0027(10) 0.0015(9)
C1 0.0129(16) 0.0158(18) 0.0186(18) 0.0034(14) 0.0056(14) 0.0011(13)
Er1 0.01169(8) 0.01360(8) 0.01709(8) 0.00263(6) 0.00401(6) -0.00048(6)
O1 0.0133(11) 0.0192(13) 0.0167(12) 0.0026(10) 0.0075(10) 0.0004(10)
F2 0.0135(10) 0.0258(13) 0.0357(13) 0.0078(10) 0.0002(9) 0.0031(9)
C2 0.0163(17) 0.020(2) 0.0204(19) 0.0032(15) 0.0025(15) 0.0007(14)
Er2 0.01125(7) 0.01388(8) 0.01651(8) 0.00334(6) 0.00376(6) -0.00052(6)
O2 0.0151(12) 0.0174(13) 0.0209(13) 0.0023(10) 0.0070(10) 0.0007(10)
O3 0.0173(12) 0.0170(13) 0.0236(14) 0.0056(11) 0.0070(11) -0.0005(10)
C3 0.0151(17) 0.0180(19) 0.0187(18) 0.0040(15) 0.0052(14) 0.0012(14)
F3 0.0366(13) 0.0291(13) 0.0244(12) 0.0130(10) 0.0097(10) 0.0040(11)
O4 0.0170(12) 0.0214(14) 0.0203(13) 0.0058(11) 0.0016(10) -0.0003(11)
C4 0.0101(15) 0.0164(18) 0.0211(18) 0.0026(15) 0.0052(14) 0.0013(13)
F4 0.0165(10) 0.0167(11) 0.0259(11) 0.0021(9) 0.0075(9) -0.0014(8)
C5 0.0175(17) 0.0200(19) 0.0221(19) 0.0034(15) 0.0085(15) 0.0043(15)
F5 0.0169(10) 0.0209(12) 0.0297(12) 0.0047(10) 0.0024(9) 0.0062(9)
O5 0.0235(13) 0.0182(14) 0.0186(13) 0.0051(11) 0.0043(11) -0.0008(11)
C6 0.0193(18) 0.022(2) 0.032(2) 0.0060(17) 0.0139(16) 0.0046(15)
O6 0.0103(11) 0.0195(14) 0.0198(13) 0.0043(11) 0.0013(10) 0.0007(10)
F6 0.0199(11) 0.0345(14) 0.0239(12) 0.0008(10) 0.0138(9) -0.0015(10)
F7 0.0229(11) 0.0245(13) 0.0273(12) 0.0008(10) 0.0026(10) -0.0033(9)
C7 0.0189(18) 0.0162(19) 0.039(2) 0.0002(17) 0.0127(17) -0.0013(15)
C8 0.0206(19) 0.022(2) 0.025(2) -0.0052(17) 0.0078(16) 0.0009(16)
F8 0.0270(12) 0.0258(13) 0.0245(12) 0.0061(10) 0.0068(10) -0.0072(10)
C9 0.0148(17) 0.026(2) 0.0214(19) 0.0050(16) 0.0072(15) 0.0006(15)
F9 0.0263(12) 0.0300(14) 0.0424(15) 0.0080(12) 0.0017(11) 0.0125(10)
C10 0.0151(17) 0.0164(19) 0.029(2) 0.0054(16) 0.0130(15) 0.0018(14)
F10 0.0218(11) 0.0170(11) 0.0399(14) -0.0011(10) 0.0175(10) -0.0031(9)
C11 0.0172(18) 0.019(2) 0.031(2) 0.0029(17) 0.0080(16) 0.0006(15)
F11 0.0399(14) 0.0290(14) 0.0304(13) 0.0040(11) 0.0216(11) -0.0037(11)
F12 0.0213(12) 0.0306(14) 0.0583(17) 0.0026(12) 0.0238(12) 0.0054(10)
C12 0.0224(19) 0.019(2) 0.036(2) 0.0013(17) 0.0158(18) 0.0040(16)
C13 0.0199(18) 0.021(2) 0.0229(19) 0.0005(16) 0.0131(15) 0.0000(15)
F13 0.0396(14) 0.0355(15) 0.0279(13) -0.0005(11) 0.0148(11) -0.0101(12)
C14 0.033(2) 0.019(2) 0.025(2) 0.0035(16) 0.0115(17) 0.0034(17)
F14 0.0234(12) 0.0410(15) 0.0356(14) 0.0046(12) 0.0119(11) 0.0067(11)
C15 0.039(2) 0.028(2) 0.022(2) 0.0019(18) 0.0057(18) 0.0012(19)
F15 0.0429(15) 0.0411(16) 0.0379(15) 0.0179(12) 0.0159(12) -0.0115(12)
C16 0.039(2) 0.022(2) 0.025(2) -0.0064(17) 0.0117(19) -0.0050(18)
F16 0.0283(13) 0.0530(18) 0.0442(16) 0.0256(14) -0.0050(12) -0.0020(12)
C17 0.032(2) 0.018(2) 0.041(3) 0.0001(18) 0.019(2) 0.0046(17)
F17 0.0223(12) 0.0328(15) 0.0686(19) 0.0173(14) 0.0136(13) 0.0106(11)
C18 0.0230(19) 0.022(2) 0.033(2) 0.0024(17) 0.0123(17) 0.0050(16)
F18 0.0321(14) 0.0394(17) 0.100(3) 0.0499(17) 0.0077(16) 0.0027(12)
C19 0.0172(17) 0.0188(19) 0.026(2) 0.0085(16) 0.0070(15) 0.0012(14)
F19 0.0440(16) 0.0465(17) 0.0357(15) 0.0106(13) 0.0107(13) -0.0228(13)
C20 0.022(2) 0.030(2) 0.051(3) 0.022(2) 0.005(2) 0.0023(18)
F20 0.0347(14) 0.0446(16) 0.0261(13) 0.0000(12) 0.0153(11) -0.0038(12)
F21 0.0582(18) 0.0564(19) 0.0314(15) 0.0287(14) 0.0016(13) -0.0020(15)
C21 0.026(2) 0.029(2) 0.026(2) 0.0086(18) 0.0071(17) -0.0076(17)
F22 0.0644(19) 0.0206(13) 0.0334(15) 0.0009(11) 0.0070(13) -0.0064(12)
C22 0.0187(18) 0.0156(19) 0.035(2) 0.0027(17) 0.0082(17) 0.0027(15)
C23 0.027(2) 0.026(2) 0.038(2) -0.0049(19) 0.0157(19) -0.0026(17)
F23 0.0274(13) 0.0432(16) 0.0342(14) -0.0110(12) 0.0070(11) 0.0056(11)
C24 0.047(3) 0.050(3) 0.040(3) -0.014(2) 0.025(2) -0.010(2)
F24 0.089(2) 0.0414(18) 0.0414(17) -0.0051(14) -0.0236(16) 0.0414(17)
C25 0.045(3) 0.041(3) 0.053(3) -0.030(3) 0.020(3) -0.015(2)
F25 0.0332(14) 0.0357(15) 0.0372(15) 0.0082(12) -0.0077(12) -0.0090(12)
C26 0.040(3) 0.031(3) 0.064(4) -0.007(2) 0.028(3) -0.013(2)
F26 0.0231(12) 0.0406(15) 0.0337(14) 0.0120(11) 0.0071(10) 0.0081(11)
C27 0.028(2) 0.024(2) 0.042(3) 0.0026(19) 0.011(2) -0.0059(18)
F27 0.0299(13) 0.0406(16) 0.0397(15) 0.0260(12) -0.0007(11) 0.0000(11)
C28 0.0211(18) 0.021(2) 0.0197(19) 0.0065(16) 0.0027(15) 0.0043(15)
F28 0.0612(18) 0.0299(15) 0.0258(13) -0.0015(11) 0.0079(13) 0.0023(13)
C29 0.029(2) 0.032(2) 0.024(2) 0.0090(18) 0.0040(17) -0.0037(18)
F29 0.0411(15) 0.0411(16) 0.0384(15) 0.0040(12) 0.0210(13) 0.0111(12)
F30 0.077(2) 0.0443(17) 0.0233(13) 0.0132(12) 0.0244(14) 0.0153(15)
C30 0.038(2) 0.027(2) 0.023(2) 0.0011(18) -0.0072(19) 0.0078(19)
C31 0.0181(18) 0.023(2) 0.0178(18) 0.0004(15) 0.0047(15) 0.0041(15)
F31 0.0192(11) 0.0301(13) 0.0357(14) 0.0170(11) 0.0065(10) 0.0004(10)
C32 0.0192(18) 0.028(2) 0.025(2) 0.0052(17) 0.0047(16) -0.0016(16)
F32 0.0204(11) 0.0195(12) 0.0350(13) 0.0042(10) 0.0069(10) 0.0049(9)
C33 0.029(2) 0.032(2) 0.035(2) 0.004(2) 0.0088(19) -0.0074(19)
F33 0.0160(11) 0.0284(13) 0.0345(13) 0.0097(11) -0.0046(10) 0.0031(9)
C34 0.024(2) 0.042(3) 0.035(2) -0.007(2) 0.0064(19) -0.011(2)
F34 0.0196(11) 0.0343(14) 0.0293(13) 0.0043(10) 0.0117(10) -0.0007(10)
F35 0.0274(12) 0.0228(12) 0.0284(12) 0.0030(10) 0.0088(10) 0.0091(10)
C35 0.019(2) 0.055(3) 0.032(2) -0.001(2) -0.0027(18) 0.004(2)
C36 0.025(2) 0.034(2) 0.027(2) 0.0057(19) 0.0000(17) 0.0073(18)
F36 0.0169(11) 0.0368(14) 0.0203(11) -0.0023(10) 0.0010(9) 0.0005(10)
C37 0.0229(18) 0.022(2) 0.0174(18) 0.0085(15) 0.0067(15) 0.0033(15)
C38 0.027(2) 0.025(2) 0.022(2) 0.0094(17) 0.0011(17) -0.0030(17)
C39 0.043(3) 0.026(2) 0.021(2) 0.0062(17) 0.0093(19) 0.0062(19)
C40 0.0144(17) 0.0201(19) 0.026(2) 0.0045(16) 0.0084(15) 0.0042(14)
C41 0.0184(18) 0.022(2) 0.025(2) 0.0070(16) 0.0082(15) 0.0019(15)
C42 0.0223(19) 0.023(2) 0.030(2) -0.0017(17) 0.0056(17) 0.0030(16)
C43 0.0182(19) 0.021(2) 0.050(3) 0.005(2) 0.0073(19) -0.0012(16)
C44 0.026(2) 0.027(2) 0.057(3) 0.019(2) 0.013(2) 0.0002(18)
C45 0.025(2) 0.031(2) 0.032(2) 0.0131(19) 0.0094(18) 0.0048(17)
C46 0.0103(15) 0.0162(18) 0.0214(18) 0.0009(15) 0.0034(14) -0.0008(13)
C47 0.0127(16) 0.023(2) 0.0211(19) 0.0056(16) 0.0007(14) 0.0024(14)
C48 0.0153(17) 0.020(2) 0.026(2) 0.0064(16) 0.0015(15) -0.0008(15)
C49 0.0151(17) 0.0144(18) 0.029(2) 0.0058(15) 0.0087(15) 0.0040(14)
C50 0.0156(17) 0.023(2) 0.032(2) 0.0106(17) 0.0071(16) 0.0027(15)
C51 0.026(2) 0.029(2) 0.034(2) 0.0123(19) 0.0116(18) 0.0044(18)
C52 0.0215(19) 0.023(2) 0.054(3) 0.015(2) 0.022(2) 0.0024(16)
C53 0.0163(18) 0.018(2) 0.045(3) 0.0017(18) 0.0103(18) -0.0007(15)
C54 0.0157(17) 0.0189(19) 0.028(2) 0.0012(16) 0.0064(15) 0.0040(15)

loop_
_atom_type_symbol
_atom_type_description
_atom_type_scat_dispersion_real
_atom_type_scat_dispersion_imag
_atom_type_scat_source
C C 0.0033 0.0016 'International Tables Vol C Tables 4.2.6.8 and 6.1.1.4'
H H 0.0000 0.0000 'International Tables Vol C Tables 4.2.6.8 and 6.1.1.4'
Er Er -0.2586 4.9576 'International Tables Vol C Tables 4.2.6.8 and 6.1.1.4'
F F 0.0171 0.0103 'International Tables Vol C Tables 4.2.6.8 and 6.1.1.4'
O O 0.0106 0.0060 'International Tables Vol C Tables 4.2.6.8 and 6.1.1.4'

loop_
_geom_angle_atom_site_label_1
_geom_angle_atom_site_label_2
_geom_angle_atom_site_label_3
_geom_angle
_geom_angle_site_symmetry_1
_geom_angle_site_symmetry_3
_geom_angle_publ_flag
C2 F1 Er1 112.7(2) . . ?
O1 C1 C2 104.1(3) . . ?
O1 C1 C3 107.1(3) . . ?
O1 C1 C4 111.7(3) . . ?
C3 C1 C2 110.1(3) . . ?
C4 C1 C2 113.5(3) . . ?
C4 C1 C3 110.1(3) . . ?
F1 Er1 Er2 78.17(4) . . ?
O1 Er1 F1 59.70(8) . . ?
O1 Er1 Er2 34.93(6) . . ?
O1 Er1 O2 70.69(9) . . ?
O1 Er1 F4 65.94(7) . . ?
O2 Er1 F1 98.16(8) . . ?
O2 Er1 Er2 35.82(6) . . ?
O2 Er1 F4 136.63(8) . . ?
O3 Er1 F1 81.17(8) . . ?
O3 Er1 O1 140.58(9) . . ?
O3 Er1 Er2 146.11(7) . . ?
O3 Er1 O2 123.75(9) . . ?
O3 Er1 F4 90.98(8) . . ?
O4 Er1 F1 144.62(9) . . ?
O4 Er1 O1 104.97(10) . . ?
O4 Er1 Er2 107.83(7) . . ?
O4 Er1 O2 106.45(10) . . ?
O4 Er1 O3 104.61(10) . . ?
O4 Er1 F4 85.80(9) . . ?
F4 Er1 F1 59.00(7) . . ?
F4 Er1 Er2 100.86(5) . . ?
C1 O1 Er1 121.8(2) . . ?
C1 O1 Er2 123.8(2) . . ?
Er2 O1 Er1 110.01(10) . . ?
F1 C2 C1 109.1(3) . . ?
F2 C2 F1 106.1(3) . . ?
F2 C2 C1 109.6(3) . . ?
F3 C2 F1 107.2(3) . . ?
F3 C2 C1 116.2(3) . . ?
F3 C2 F2 108.2(3) . . ?
O1 Er2 Er1 35.07(6) . . ?
O1 Er2 O2 70.38(9) . . ?
O1 Er2 F7 88.20(8) . . ?
O1 Er2 F10 134.59(8) . . ?
O2 Er2 Er1 35.38(6) . . ?
O2 Er2 F7 59.77(8) . . ?
O2 Er2 F10 65.73(8) . . ?
O5 Er2 Er1 114.90(7) . . ?
O5 Er2 O1 114.14(10) . . ?
O5 Er2 O2 108.56(10) . . ?
O5 Er2 O6 106.33(10) . . ?
O5 Er2 F7 150.81(9) . . ?
O5 Er2 F10 90.78(9) . . ?
O6 Er2 Er1 138.47(7) . . ?
O6 Er2 O1 121.19(9) . . ?
O6 Er2 O2 132.65(10) . . ?
O6 Er2 F7 74.18(8) . . ?
O6 Er2 F10 82.95(9) . . ?
F7 Er2 Er1 72.35(4) . . ?
F10 Er2 Er1 100.70(5) . . ?
F10 Er2 F7 60.10(7) . . ?
Er1 O2 Er2 108.80(10) . . ?
C10 O2 Er1 119.5(2) . . ?
C10 O2 Er2 120.8(2) . . ?
C19 O3 Er1 169.5(2) . . ?
F4 C3 C1 108.8(3) . . ?
F5 C3 C1 111.6(3) . . ?
F5 C3 F4 106.4(3) . . ?
F5 C3 F6 109.1(3) . . ?
F6 C3 C1 113.6(3) . . ?
F6 C3 F4 106.9(3) . . ?
C28 O4 Er1 175.8(2) . . ?
C5 C4 C1 117.0(3) . . ?
C9 C4 C1 124.0(3) . . ?
C9 C4 C5 119.0(3) . . ?
C3 F4 Er1 116.72(18) . . ?
C4 C5 H5 119.7 . . ?
C6 C5 C4 120.5(3) . . ?
C6 C5 H5 119.7 . . ?
C37 O5 Er2 170.1(2) . . ?
C5 C6 H6 120.0 . . ?
C5 C6 C7 119.9(4) . . ?
C7 C6 H6 120.0 . . ?
C46 O6 Er2 173.6(2) . . ?
C11 F7 Er2 113.0(2) . . ?
C6 C7 H7 120.1 . . ?
C8 C7 C6 119.8(4) . . ?
C8 C7 H7 120.1 . . ?
C7 C8 H8 119.4 . . ?
C7 C8 C9 121.2(4) . . ?
C9 C8 H8 119.4 . . ?
C4 C9 H9 120.2 . . ?
C8 C9 C4 119.6(4) . . ?
C8 C9 H9 120.2 . . ?
O2 C10 C11 103.6(3) . . ?
O2 C10 C12 107.1(3) . . ?
O2 C10 C13 111.8(3) . . ?
C12 C10 C11 109.9(3) . . ?
C13 C10 C11 113.5(3) . . ?
C13 C10 C12 110.5(3) . . ?
C12 F10 Er2 118.80(19) . . ?
F7 C11 F8 106.2(3) . . ?
F7 C11 C10 109.3(3) . . ?
F8 C11 C10 108.0(3) . . ?
F9 C11 F7 107.7(3) . . ?
F9 C11 F8 108.1(3) . . ?
F9 C11 C10 116.9(3) . . ?
F10 C12 C10 109.4(3) . . ?
F11 C12 C10 111.9(3) . . ?
F11 C12 F10 105.8(3) . . ?
F12 C12 C10 113.2(3) . . ?
F12 C12 F10 107.0(3) . . ?
F12 C12 F11 109.1(3) . . ?
C14 C13 C10 116.8(4) . . ?
C18 C13 C10 123.9(4) . . ?
C18 C13 C14 119.3(4) . . ?
C13 C14 H14 120.0 . . ?
C15 C14 C13 120.1(4) . . ?
C15 C14 H14 120.0 . . ?
C14 C15 H15 120.0 . . ?
C16 C15 C14 120.1(4) . . ?
C16 C15 H15 120.0 . . ?
C15 C16 H16 120.1 . . ?
C15 C16 C17 119.8(4) . . ?
C17 C16 H16 120.1 . . ?
C16 C17 H17 119.8 . . ?
C18 C17 C16 120.4(4) . . ?
C18 C17 H17 119.8 . . ?
C13 C18 H18 119.8 . . ?
C17 C18 C13 120.3(4) . . ?
C17 C18 H18 119.8 . . ?
O3 C19 C20 107.2(3) . . ?
O3 C19 C21 106.2(3) . . ?
O3 C19 C22 112.9(3) . . ?
C21 C19 C20 109.9(3) . . ?
C22 C19 C20 109.5(3) . . ?
C22 C19 C21 111.0(3) . . ?
F16 C20 F17 107.7(3) . . ?
F16 C20 F18 107.2(4) . . ?
F16 C20 C19 112.3(4) . . ?
F17 C20 F18 107.0(4) . . ?
F17 C20 C19 109.7(4) . . ?
F18 C20 C19 112.7(3) . . ?
F13 C21 F15 106.6(3) . . ?
F13 C21 C19 111.9(3) . . ?
F14 C21 F13 107.0(4) . . ?
F14 C21 F15 107.3(3) . . ?
F14 C21 C19 110.5(3) . . ?
F15 C21 C19 113.2(4) . . ?
C23 C22 C19 117.8(3) . . ?
C23 C22 C27 119.2(4) . . ?
C27 C22 C19 123.1(4) . . ?
C22 C23 H23 119.8 . . ?
C24 C23 C22 120.4(4) . . ?
C24 C23 H23 119.8 . . ?
C23 C24 H24 120.2 . . ?
C23 C24 C25 119.7(5) . . ?
C25 C24 H24 120.2 . . ?
C24 C25 H25 120.0 . . ?
C26 C25 C24 120.1(5) . . ?
C26 C25 H25 120.0 . . ?
C25 C26 H26 119.7 . . ?
C25 C26 C27 120.6(4) . . ?
C27 C26 H26 119.7 . . ?
C22 C27 H27 120.0 . . ?
C26 C27 C22 120.0(4) . . ?
C26 C27 H27 120.0 . . ?
O4 C28 C29 106.4(3) . . ?
O4 C28 C30 106.7(3) . . ?
O4 C28 C31 112.6(3) . . ?
C29 C28 C30 111.9(3) . . ?
C29 C28 C31 109.8(3) . . ?
C30 C28 C31 109.5(3) . . ?
F19 C29 C28 111.4(3) . . ?
F20 C29 F19 106.9(4) . . ?
F20 C29 C28 109.7(3) . . ?
F21 C29 F19 107.3(3) . . ?
F21 C29 F20 107.6(3) . . ?
F21 C29 C28 113.6(4) . . ?
F22 C30 C28 111.2(4) . . ?
F23 C30 F22 107.2(3) . . ?
F23 C30 F24 107.7(4) . . ?
F23 C30 C28 110.0(4) . . ?
F24 C30 F22 107.0(4) . . ?
F24 C30 C28 113.4(3) . . ?
C32 C31 C28 118.5(3) . . ?
C32 C31 C36 119.4(4) . . ?
C36 C31 C28 122.1(4) . . ?
C31 C32 H32 119.7 . . ?
C31 C32 C33 120.6(4) . . ?
C33 C32 H32 119.7 . . ?
C32 C33 H33 120.1 . . ?
C34 C33 C32 119.8(4) . . ?
C34 C33 H33 120.1 . . ?
C33 C34 H34 120.0 . . ?
C35 C34 C33 119.9(4) . . ?
C35 C34 H34 120.0 . . ?
C34 C35 H35 119.6 . . ?
C34 C35 C36 120.9(4) . . ?
C36 C35 H35 119.6 . . ?
C31 C36 H36 120.3 . . ?
C35 C36 C31 119.4(4) . . ?
C35 C36 H36 120.3 . . ?
O5 C37 C38 107.2(3) . . ?
O5 C37 C39 106.6(3) . . ?
O5 C37 C40 113.0(3) . . ?
C39 C37 C38 110.1(3) . . ?
C40 C37 C38 108.5(3) . . ?
C40 C37 C39 111.4(3) . . ?
F25 C38 F26 107.1(3) . . ?
F25 C38 F27 106.9(3) . . ?
F25 C38 C37 112.2(3) . . ?
F26 C38 F27 107.0(3) . . ?
F26 C38 C37 109.9(3) . . ?
F27 C38 C37 113.4(3) . . ?
F28 C39 F29 106.8(4) . . ?
F28 C39 F30 107.2(3) . . ?
F28 C39 C37 111.4(3) . . ?
F29 C39 C37 110.0(3) . . ?
F30 C39 F29 108.0(4) . . ?
F30 C39 C37 113.3(3) . . ?
C41 C40 C37 118.2(3) . . ?
C41 C40 C45 118.9(4) . . ?
C45 C40 C37 122.9(3) . . ?
C40 C41 H41 119.7 . . ?
C40 C41 C42 120.6(4) . . ?
C42 C41 H41 119.7 . . ?
C41 C42 H42 119.9 . . ?
C43 C42 C41 120.3(4) . . ?
C43 C42 H42 119.9 . . ?
C42 C43 H43 120.4 . . ?
C44 C43 C42 119.2(4) . . ?
C44 C43 H43 120.4 . . ?
C43 C44 H44 119.5 . . ?
C43 C44 C45 121.0(4) . . ?
C45 C44 H44 119.5 . . ?
C40 C45 C44 120.0(4) . . ?
C40 C45 H45 120.0 . . ?
C44 C45 H45 120.0 . . ?
O6 C46 C47 106.1(3) . . ?
O6 C46 C48 107.5(3) . . ?
O6 C46 C49 113.9(3) . . ?
C48 C46 C47 110.0(3) . . ?
C49 C46 C47 109.8(3) . . ?
C49 C46 C48 109.5(3) . . ?
F34 C47 F35 106.3(3) . . ?
F34 C47 C46 112.0(3) . . ?
F35 C47 C46 109.0(3) . . ?
F36 C47 F34 107.3(3) . . ?
F36 C47 F35 107.2(3) . . ?
F36 C47 C46 114.6(3) . . ?
F31 C48 C46 112.5(3) . . ?
F32 C48 F31 106.7(3) . . ?
F32 C48 C46 109.9(3) . . ?
F33 C48 F31 106.6(3) . . ?
F33 C48 F32 107.0(3) . . ?
F33 C48 C46 113.8(3) . . ?
C50 C49 C46 118.8(3) . . ?
C50 C49 C54 118.3(4) . . ?
C54 C49 C46 122.9(3) . . ?
C49 C50 H50 119.5 . . ?
C49 C50 C51 121.1(4) . . ?
C51 C50 H50 119.5 . . ?
C50 C51 H51 120.0 . . ?
C52 C51 C50 119.9(4) . . ?
C52 C51 H51 120.0 . . ?
C51 C52 H52 120.2 . . ?
C53 C52 C51 119.6(4) . . ?
C53 C52 H52 120.2 . . ?
C52 C53 H53 119.8 . . ?
C52 C53 C54 120.4(4) . . ?
C54 C53 H53 119.8 . . ?
C49 C54 H54 119.7 . . ?
C53 C54 C49 120.7(4) . . ?
C53 C54 H54 119.7 . . ?

loop_
_geom_bond_atom_site_label_1
_geom_bond_atom_site_label_2
_geom_bond_distance
_geom_bond_site_symmetry_2
_geom_bond_publ_flag
F1 Er1 2.825(2) . ?
F1 C2 1.359(4) . ?
C1 O1 1.401(4) . ?
C1 C2 1.543(5) . ?
C1 C3 1.542(5) . ?
C1 C4 1.525(5) . ?
Er1 O1 2.278(2) . ?
Er1 Er2 3.7253(2) . ?
Er1 O2 2.278(2) . ?
Er1 O3 2.049(3) . ?
Er1 O4 2.018(3) . ?
Er1 F4 2.514(2) . ?
O1 Er2 2.270(2) . ?
F2 C2 1.336(4) . ?
C2 F3 1.320(4) . ?
Er2 O2 2.303(2) . ?
Er2 O5 2.035(3) . ?
Er2 O6 2.036(2) . ?
Er2 F7 2.823(2) . ?
Er2 F10 2.482(2) . ?
O2 C10 1.406(4) . ?
O3 C19 1.375(4) . ?
C3 F4 1.386(4) . ?
C3 F5 1.315(4) . ?
C3 F6 1.318(4) . ?
O4 C28 1.380(4) . ?
C4 C5 1.407(5) . ?
C4 C9 1.387(5) . ?
C5 H5 0.9500 . ?
C5 C6 1.378(5) . ?
O5 C37 1.380(4) . ?
C6 H6 0.9500 . ?
C6 C7 1.380(6) . ?
O6 C46 1.374(4) . ?
F7 C11 1.342(4) . ?
C7 H7 0.9500 . ?
C7 C8 1.377(6) . ?
C8 H8 0.9500 . ?
C8 C9 1.383(5) . ?
F8 C11 1.345(4) . ?
C9 H9 0.9500 . ?
F9 C11 1.321(4) . ?
C10 C11 1.549(6) . ?
C10 C12 1.542(5) . ?
C10 C13 1.524(5) . ?
F10 C12 1.382(4) . ?
F11 C12 1.324(5) . ?
F12 C12 1.322(5) . ?
C13 C14 1.398(6) . ?
C13 C18 1.391(6) . ?
F13 C21 1.334(5) . ?
C14 H14 0.9500 . ?
C14 C15 1.391(6) . ?
F14 C21 1.333(5) . ?
C15 H15 0.9500 . ?
C15 C16 1.385(6) . ?
F15 C21 1.344(5) . ?
C16 H16 0.9500 . ?
C16 C17 1.386(6) . ?
F16 C20 1.324(5) . ?
C17 H17 0.9500 . ?
C17 C18 1.382(6) . ?
F17 C20 1.334(5) . ?
C18 H18 0.9500 . ?
F18 C20 1.340(5) . ?
C19 C20 1.551(6) . ?
C19 C21 1.550(5) . ?
C19 C22 1.532(5) . ?
F19 C29 1.339(5) . ?
F20 C29 1.335(5) . ?
F21 C29 1.332(5) . ?
F22 C30 1.341(5) . ?
C22 C23 1.384(6) . ?
C22 C27 1.391(5) . ?
C23 H23 0.9500 . ?
C23 C24 1.381(6) . ?
F23 C30 1.327(5) . ?
C24 H24 0.9500 . ?
C24 C25 1.395(7) . ?
F24 C30 1.327(5) . ?
C25 H25 0.9500 . ?
C25 C26 1.357(8) . ?
F25 C38 1.331(4) . ?
C26 H26 0.9500 . ?
C26 C27 1.385(6) . ?
F26 C38 1.336(5) . ?
C27 H27 0.9500 . ?
F27 C38 1.339(4) . ?
C28 C29 1.539(5) . ?
C28 C30 1.543(6) . ?
C28 C31 1.545(5) . ?
F28 C39 1.333(5) . ?
F29 C39 1.337(5) . ?
F30 C39 1.336(5) . ?
C31 C32 1.374(6) . ?
C31 C36 1.391(5) . ?
F31 C48 1.342(4) . ?
C32 H32 0.9500 . ?
C32 C33 1.391(5) . ?
F32 C48 1.340(4) . ?
C33 H33 0.9500 . ?
C33 C34 1.370(6) . ?
F33 C48 1.336(4) . ?
C34 H34 0.9500 . ?
C34 C35 1.369(7) . ?
F34 C47 1.338(4) . ?
F35 C47 1.347(4) . ?
C35 H35 0.9500 . ?
C35 C36 1.385(6) . ?
C36 H36 0.9500 . ?
F36 C47 1.329(4) . ?
C37 C38 1.549(5) . ?
C37 C39 1.548(5) . ?
C37 C40 1.539(5) . ?
C40 C41 1.387(5) . ?
C40 C45 1.387(5) . ?
C41 H41 0.9500 . ?
C41 C42 1.387(5) . ?
C42 H42 0.9500 . ?
C42 C43 1.386(6) . ?
C43 H43 0.9500 . ?
C43 C44 1.369(6) . ?
C44 H44 0.9500 . ?
C44 C45 1.393(6) . ?
C45 H45 0.9500 . ?
C46 C47 1.556(5) . ?
C46 C48 1.538(5) . ?
C46 C49 1.534(5) . ?
C49 C50 1.384(5) . ?
C49 C54 1.394(5) . ?
C50 H50 0.9500 . ?
C50 C51 1.388(5) . ?
C51 H51 0.9500 . ?
C51 C52 1.386(6) . ?
C52 H52 0.9500 . ?
C52 C53 1.378(6) . ?
C53 H53 0.9500 . ?
C53 C54 1.385(5) . ?
C54 H54 0.9500 . ?

loop_
_geom_torsion_atom_site_label_1
_geom_torsion_atom_site_label_2
_geom_torsion_atom_site_label_3
_geom_torsion_atom_site_label_4
_geom_torsion
_geom_torsion_site_symmetry_1
_geom_torsion_site_symmetry_2
_geom_torsion_site_symmetry_3
_geom_torsion_site_symmetry_4
_geom_torsion_publ_flag
C1 C3 F4 Er1 28.7(3) . . . . ?
C1 C4 C5 C6 179.0(3) . . . . ?
C1 C4 C9 C8 -179.4(3) . . . . ?
Er1 F1 C2 C1 -20.1(3) . . . . ?
Er1 F1 C2 F2 97.9(3) . . . . ?
Er1 F1 C2 F3 -146.7(2) . . . . ?
Er1 O2 C10 C11 71.4(3) . . . . ?
Er1 O2 C10 C12 -172.4(2) . . . . ?
Er1 O2 C10 C13 -51.3(4) . . . . ?
Er1 O3 C19 C20 111.5(13) . . . . ?
Er1 O3 C19 C21 -6.0(15) . . . . ?
Er1 O3 C19 C22 -127.9(12) . . . . ?
O1 C1 C2 F1 50.0(3) . . . . ?
O1 C1 C2 F2 -65.8(3) . . . . ?
O1 C1 C2 F3 171.2(3) . . . . ?
O1 C1 C3 F4 -46.1(4) . . . . ?
O1 C1 C3 F5 71.0(4) . . . . ?
O1 C1 C3 F6 -165.1(3) . . . . ?
O1 C1 C4 C5 -29.5(4) . . . . ?
O1 C1 C4 C9 152.0(3) . . . . ?
C2 C1 O1 Er1 -69.2(3) . . . . ?
C2 C1 O1 Er2 84.8(3) . . . . ?
C2 C1 C3 F4 66.5(4) . . . . ?
C2 C1 C3 F5 -176.4(3) . . . . ?
C2 C1 C3 F6 -52.5(4) . . . . ?
C2 C1 C4 C5 -146.8(3) . . . . ?
C2 C1 C4 C9 34.7(5) . . . . ?
Er2 O2 C10 C11 -68.9(3) . . . . ?
Er2 O2 C10 C12 47.2(4) . . . . ?
Er2 O2 C10 C13 168.4(2) . . . . ?
Er2 F7 C11 F8 94.5(3) . . . . ?
Er2 F7 C11 F9 -149.9(2) . . . . ?
Er2 F7 C11 C10 -21.8(3) . . . . ?
Er2 F10 C12 C10 23.6(4) . . . . ?
Er2 F10 C12 F11 -97.1(3) . . . . ?
Er2 F10 C12 F12 146.6(2) . . . . ?
O2 C10 C11 F7 51.8(3) . . . . ?
O2 C10 C11 F8 -63.4(3) . . . . ?
O2 C10 C11 F9 174.5(3) . . . . ?
O2 C10 C12 F10 -42.6(4) . . . . ?
O2 C10 C12 F11 74.4(4) . . . . ?
O2 C10 C12 F12 -161.8(3) . . . . ?
O2 C10 C13 C14 -37.3(4) . . . . ?
O2 C10 C13 C18 144.2(4) . . . . ?
O3 C19 C20 F16 -59.9(4) . . . . ?
O3 C19 C20 F17 59.8(4) . . . . ?
O3 C19 C20 F18 178.9(4) . . . . ?
O3 C19 C21 F13 46.9(4) . . . . ?
O3 C19 C21 F14 -72.2(4) . . . . ?
O3 C19 C21 F15 167.5(3) . . . . ?
O3 C19 C22 C23 -19.5(5) . . . . ?
O3 C19 C22 C27 160.9(4) . . . . ?
C3 C1 O1 Er1 47.4(3) . . . . ?
C3 C1 O1 Er2 -158.6(2) . . . . ?
C3 C1 C2 F1 -64.5(4) . . . . ?
C3 C1 C2 F2 179.7(3) . . . . ?
C3 C1 C2 F3 56.7(4) . . . . ?
C3 C1 C4 C5 89.3(4) . . . . ?
C3 C1 C4 C9 -89.2(4) . . . . ?
O4 C28 C29 F19 50.2(4) . . . . ?
O4 C28 C29 F20 -68.1(4) . . . . ?
O4 C28 C29 F21 171.5(3) . . . . ?
O4 C28 C30 F22 -52.5(4) . . . . ?
O4 C28 C30 F23 66.1(4) . . . . ?
O4 C28 C30 F24 -173.1(4) . . . . ?
O4 C28 C31 C32 -3.4(5) . . . . ?
O4 C28 C31 C36 177.0(3) . . . . ?
C4 C1 O1 Er1 168.0(2) . . . . ?
C4 C1 O1 Er2 -38.0(4) . . . . ?
C4 C1 C2 F1 171.6(3) . . . . ?
C4 C1 C2 F2 55.9(4) . . . . ?
C4 C1 C2 F3 -67.1(4) . . . . ?
C4 C1 C3 F4 -167.7(3) . . . . ?
C4 C1 C3 F5 -50.6(4) . . . . ?
C4 C1 C3 F6 73.3(4) . . . . ?
C4 C5 C6 C7 1.2(5) . . . . ?
C5 C4 C9 C8 2.1(5) . . . . ?
C5 C6 C7 C8 0.3(6) . . . . ?
F5 C3 F4 Er1 -91.7(3) . . . . ?
O5 C37 C38 F25 60.4(4) . . . . ?
O5 C37 C38 F26 -58.7(4) . . . . ?
O5 C37 C38 F27 -178.4(3) . . . . ?
O5 C37 C39 F28 -45.5(4) . . . . ?
O5 C37 C39 F29 72.7(4) . . . . ?
O5 C37 C39 F30 -166.4(3) . . . . ?
O5 C37 C40 C41 15.7(5) . . . . ?
O5 C37 C40 C45 -166.1(3) . . . . ?
C6 C7 C8 C9 -0.6(6) . . . . ?
O6 C46 C47 F34 -52.2(4) . . . . ?
O6 C46 C47 F35 65.2(4) . . . . ?
O6 C46 C47 F36 -174.8(3) . . . . ?
O6 C46 C48 F31 53.6(4) . . . . ?
O6 C46 C48 F32 -65.2(4) . . . . ?
O6 C46 C48 F33 174.9(3) . . . . ?
O6 C46 C49 C50 4.9(5) . . . . ?
O6 C46 C49 C54 -177.0(3) . . . . ?
F6 C3 F4 Er1 151.8(2) . . . . ?
C7 C8 C9 C4 -0.6(6) . . . . ?
C9 C4 C5 C6 -2.4(5) . . . . ?
C10 C13 C14 C15 -176.9(3) . . . . ?
C10 C13 C18 C17 177.5(3) . . . . ?
C11 C10 C12 F10 69.3(4) . . . . ?
C11 C10 C12 F11 -173.7(3) . . . . ?
C11 C10 C12 F12 -49.9(4) . . . . ?
C11 C10 C13 C14 -154.0(3) . . . . ?
C11 C10 C13 C18 27.5(5) . . . . ?
C12 C10 C11 F7 -62.4(4) . . . . ?
C12 C10 C11 F8 -177.6(3) . . . . ?
C12 C10 C11 F9 60.3(4) . . . . ?
C12 C10 C13 C14 82.0(4) . . . . ?
C12 C10 C13 C18 -96.5(4) . . . . ?
C13 C10 C11 F7 173.3(3) . . . . ?
C13 C10 C11 F8 58.1(4) . . . . ?
C13 C10 C11 F9 -64.1(4) . . . . ?
C13 C10 C12 F10 -164.6(3) . . . . ?
C13 C10 C12 F11 -47.7(4) . . . . ?
C13 C10 C12 F12 76.1(4) . . . . ?
C13 C14 C15 C16 -1.4(6) . . . . ?
C14 C13 C18 C17 -0.9(6) . . . . ?
C14 C15 C16 C17 0.4(6) . . . . ?
C15 C16 C17 C18 0.4(6) . . . . ?
C16 C17 C18 C13 -0.1(6) . . . . ?
C18 C13 C14 C15 1.7(6) . . . . ?
C19 C22 C23 C24 178.7(4) . . . . ?
C19 C22 C27 C26 -178.7(4) . . . . ?
C20 C19 C21 F13 -68.7(4) . . . . ?
C20 C19 C21 F14 172.2(3) . . . . ?
C20 C19 C21 F15 51.8(4) . . . . ?
C20 C19 C22 C23 99.7(4) . . . . ?
C20 C19 C22 C27 -79.9(5) . . . . ?
C21 C19 C20 F16 55.2(4) . . . . ?
C21 C19 C20 F17 174.9(3) . . . . ?
C21 C19 C20 F18 -66.0(5) . . . . ?
C21 C19 C22 C23 -138.7(4) . . . . ?
C21 C19 C22 C27 41.7(5) . . . . ?
C22 C19 C20 F16 177.4(3) . . . . ?
C22 C19 C20 F17 -62.9(4) . . . . ?
C22 C19 C20 F18 56.2(5) . . . . ?
C22 C19 C21 F13 170.0(3) . . . . ?
C22 C19 C21 F14 50.9(4) . . . . ?
C22 C19 C21 F15 -69.5(4) . . . . ?
C22 C23 C24 C25 0.3(8) . . . . ?
C23 C22 C27 C26 1.7(7) . . . . ?
C23 C24 C25 C26 1.2(9) . . . . ?
C24 C25 C26 C27 -1.2(9) . . . . ?
C25 C26 C27 C22 -0.2(8) . . . . ?
C27 C22 C23 C24 -1.7(7) . . . . ?
C28 C31 C32 C33 -179.9(4) . . . . ?
C28 C31 C36 C35 179.7(4) . . . . ?
C29 C28 C30 F22 63.5(4) . . . . ?
C29 C28 C30 F23 -177.9(3) . . . . ?
C29 C28 C30 F24 -57.2(5) . . . . ?
C29 C28 C31 C32 -121.7(4) . . . . ?
C29 C28 C31 C36 58.7(5) . . . . ?
C30 C28 C29 F19 -65.9(5) . . . . ?
C30 C28 C29 F20 175.8(3) . . . . ?
C30 C28 C29 F21 55.4(5) . . . . ?
C30 C28 C31 C32 115.1(4) . . . . ?
C30 C28 C31 C36 -64.5(5) . . . . ?
C31 C28 C29 F19 172.3(3) . . . . ?
C31 C28 C29 F20 54.0(4) . . . . ?
C31 C28 C29 F21 -66.4(4) . . . . ?
C31 C28 C30 F22 -174.6(3) . . . . ?
C31 C28 C30 F23 -56.0(4) . . . . ?
C31 C28 C30 F24 64.8(5) . . . . ?
C31 C32 C33 C34 1.1(7) . . . . ?
C32 C31 C36 C35 0.1(6) . . . . ?
C32 C33 C34 C35 -1.8(7) . . . . ?
C33 C34 C35 C36 1.7(7) . . . . ?
C34 C35 C36 C31 -0.8(7) . . . . ?
C36 C31 C32 C33 -0.3(6) . . . . ?
C37 C40 C41 C42 177.2(3) . . . . ?
C37 C40 C45 C44 -177.9(4) . . . . ?
C38 C37 C39 F28 70.5(4) . . . . ?
C38 C37 C39 F29 -171.4(3) . . . . ?
C38 C37 C39 F30 -50.4(5) . . . . ?
C38 C37 C40 C41 -103.0(4) . . . . ?
C38 C37 C40 C45 75.1(4) . . . . ?
C39 C37 C38 F25 -55.2(4) . . . . ?
C39 C37 C38 F26 -174.3(3) . . . . ?
C39 C37 C38 F27 66.0(4) . . . . ?
C39 C37 C40 C41 135.7(4) . . . . ?
C39 C37 C40 C45 -46.1(5) . . . . ?
C40 C37 C38 F25 -177.3(3) . . . . ?
C40 C37 C38 F26 63.7(4) . . . . ?
C40 C37 C38 F27 -56.1(4) . . . . ?
C40 C37 C39 F28 -169.2(3) . . . . ?
C40 C37 C39 F29 -51.0(4) . . . . ?
C40 C37 C39 F30 69.9(5) . . . . ?
C40 C41 C42 C43 0.7(6) . . . . ?
C41 C40 C45 C44 0.2(6) . . . . ?
C41 C42 C43 C44 0.3(6) . . . . ?
C42 C43 C44 C45 -1.1(6) . . . . ?
C43 C44 C45 C40 0.9(6) . . . . ?
C45 C40 C41 C42 -1.0(6) . . . . ?
C46 C49 C50 C51 179.5(4) . . . . ?
C46 C49 C54 C53 179.5(3) . . . . ?
C47 C46 C48 F31 -61.5(4) . . . . ?
C47 C46 C48 F32 179.8(3) . . . . ?
C47 C46 C48 F33 59.8(4) . . . . ?
C47 C46 C49 C50 123.7(4) . . . . ?
C47 C46 C49 C54 -58.1(5) . . . . ?
C48 C46 C47 F34 63.7(4) . . . . ?
C48 C46 C47 F35 -178.9(3) . . . . ?
C48 C46 C47 F36 -58.8(4) . . . . ?
C48 C46 C49 C50 -115.5(4) . . . . ?
C48 C46 C49 C54 62.7(4) . . . . ?
C49 C46 C47 F34 -175.7(3) . . . . ?
C49 C46 C47 F35 -58.4(4) . . . . ?
C49 C46 C47 F36 61.7(4) . . . . ?
C49 C46 C48 F31 177.8(3) . . . . ?
C49 C46 C48 F32 59.1(4) . . . . ?
C49 C46 C48 F33 -60.9(4) . . . . ?
C49 C50 C51 C52 0.2(6) . . . . ?
C50 C49 C54 C53 -2.4(6) . . . . ?
C50 C51 C52 C53 -0.5(6) . . . . ?
C51 C52 C53 C54 -0.6(6) . . . . ?
C52 C53 C54 C49 2.1(6) . . . . ?
C54 C49 C50 C51 1.2(6) . . . . ?
